data_7235550
loop_
_publ_author_name
'Jeyalakshmi, Kumaramangalam'
'Selvakumaran, Nagamani'
'Bhuvanesh, Nattamai S. P.'
'Sreekanth, Anantharaman'
'Karvembu, Ramasamy'

_publ_section_title
;
 DNA/protein binding and cytotoxicity studies of copper(ii) complexes
 containing N,N&#x2032;,N&#x2032;&#x2032;-trisubstituted guanidine ligands
;
_journal_issue 33
_journal_name_full 'RSC Advances'
_journal_page_first 17179
_journal_paper_doi 10.1039/c4ra01459f
_journal_volume 4
_journal_year 2014
_chemical_formula_sum 'C36 H40 Cu N6 O2 S2'
_chemical_formula_weight 716.40
_space_group_IT_number 15
_space_group_name_Hall '-C 2yc'
_space_group_name_H-M_alt 'C 1 2/c 1'
_symmetry_cell_setting monoclinic
_symmetry_space_group_name_H-M 'C 1 2/c 1'
_atom_sites_solution_hydrogens geom
_atom_sites_solution_primary direct
_atom_sites_solution_secondary difmap
_audit_creation_method SHELXL-97
_cell_angle_alpha 90.00
_cell_angle_beta 118.786(4)
_cell_angle_gamma 90.00
_cell_formula_units_Z 4
_cell_length_a 32.090(2)
_cell_length_b 6.3662(4)
_cell_length_c 18.8845(13)
_cell_measurement_reflns_used 8245
_cell_measurement_temperature 110(2)
_cell_measurement_theta_max 62.74
_cell_measurement_theta_min 3.14
_cell_volume 3381.2(4)
_computing_cell_refinement
; 

  CELL-NOW (Sheldrick, 2003) and SAINT (BRUKER-NONIUS, 2003) 

;
_computing_data_collection 'FRAMBO (BRUKER-NONIUS, 2003)'
_computing_data_reduction 'Bruker APEX2'
_computing_molecular_graphics Olex2
_computing_publication_material 'Bruker SHELXTL'
_computing_structure_refinement 'SHELXL-97 (Sheldrick, 2008)'
_computing_structure_solution 'SHELXS-97 (Sheldrick, 2008)'
_diffrn_ambient_temperature 110(2)
_diffrn_measured_fraction_theta_full 0.967
_diffrn_measured_fraction_theta_max 0.967
_diffrn_measurement_device_type 'BRUKER GADDS D8 Discover'
_diffrn_measurement_method 'phi and omega scans'
_diffrn_radiation_monochromator graphite
_diffrn_radiation_source 'fine-focus sealed tube'
_diffrn_radiation_type CuK\a
_diffrn_radiation_wavelength 1.54178
_diffrn_reflns_av_R_equivalents 0.0741
_diffrn_reflns_av_sigmaI/netI 0.0341
_diffrn_reflns_limit_h_max 36
_diffrn_reflns_limit_h_min -36
_diffrn_reflns_limit_k_max 6
_diffrn_reflns_limit_k_min -6
_diffrn_reflns_limit_l_max 20
_diffrn_reflns_limit_l_min -20
_diffrn_reflns_number 25427
_diffrn_reflns_theta_full 60.00
_diffrn_reflns_theta_max 60.00
_diffrn_reflns_theta_min 5.35
_diffrn_standards_decay_% 0
_diffrn_standards_interval_count 0
_diffrn_standards_number 0
_exptl_absorpt_coefficient_mu 2.404
_exptl_absorpt_correction_T_max 0.8893
_exptl_absorpt_correction_T_min 0.7613
_exptl_absorpt_correction_type multi-scan
_exptl_absorpt_process_details 'SADABS; (Sheldrick, 2006)'
_exptl_crystal_colour blue
_exptl_crystal_density_diffrn 1.407
_exptl_crystal_density_method 'not measured'
_exptl_crystal_description block
_exptl_crystal_F_000 1500
_exptl_crystal_size_max 0.12
_exptl_crystal_size_mid 0.07
_exptl_crystal_size_min 0.05
_refine_diff_density_max 0.304
_refine_diff_density_min -0.521
_refine_diff_density_rms 0.079
_refine_ls_extinction_method none
_refine_ls_goodness_of_fit_ref 1.089
_refine_ls_hydrogen_treatment constr
_refine_ls_matrix_type full
_refine_ls_number_parameters 227
_refine_ls_number_reflns 2425
_refine_ls_number_restraints 10
_refine_ls_restrained_S_all 1.090
_refine_ls_R_factor_all 0.0390
_refine_ls_R_factor_gt 0.0336
_refine_ls_shift/su_max 0.000
_refine_ls_shift/su_mean 0.000
_refine_ls_structure_factor_coef Fsqd
_refine_ls_weighting_details 'calc w=1/[\s^2^(Fo^2^)+(0.0528P)^2^+1.0647P] where P=(Fo^2^+2Fc^2^)/3'
_refine_ls_weighting_scheme calc
_refine_ls_wR_factor_gt 0.0869
_refine_ls_wR_factor_ref 0.0887
_reflns_number_gt 2070
_reflns_number_total 2425
_reflns_threshold_expression >2sigma(I)
_cod_data_source_file c4ra01459f1.cif
_cod_data_source_block cutacyc
_cod_depositor_comments
;
The following automatic conversions were performed:

data item '_symmetry_cell_setting' value 'Monoclinic' was changed to
'monoclinic' in accordance with the
/home/saulius/struct/COD-crude-data/automatic-downloads/DataCite-retrospective/RSC/depositions/lib/dictionaries/cif_core.dic
dictionary named 'cif_core.dic' version 2.4.2 last updated on
2011-04-26.

Automatic conversion script
Id: cif_fix_values 6909 2019-04-08 15:41:33Z antanas 
;
_cod_original_sg_symbol_H-M C2/c
_cod_database_code 7235550

loop_
_symmetry_equiv_pos_as_xyz
'x, y, z'
'-x, y, -z+1/2'
'x+1/2, y+1/2, z'
'-x+1/2, y+1/2, -z+1/2'
'-x, -y, -z'
'x, -y, z-1/2'
'-x+1/2, -y+1/2, -z'
'x+1/2, -y+1/2, z-1/2'

loop_
_atom_site_label
_atom_site_type_symbol
_atom_site_fract_x
_atom_site_fract_y
_atom_site_fract_z
_atom_site_U_iso_or_equiv
_atom_site_adp_type
_atom_site_occupancy
_atom_site_symmetry_multiplicity
_atom_site_calc_flag
_atom_site_refinement_flags
_atom_site_disorder_assembly
_atom_site_disorder_group
Cu1 Cu 0.2500 0.7500 0.0000 0.01406(17) Uani 1 2 d S . .
O1 O 0.25190(5) 0.9875(2) 0.06303(9) 0.0198(4) Uani 1 1 d . A .
N1 N 0.33059(6) 0.9641(3) 0.16800(10) 0.0145(4) Uani 1 1 d . A .
N2 N 0.39007(6) 0.7424(3) 0.18587(11) 0.0180(5) Uani 1 1 d . . .
H2 H 0.4030 0.6564 0.1655 0.022 Uiso 1 1 calc R . .
N3 N 0.31959(6) 0.7221(3) 0.06332(11) 0.0141(4) Uani 1 1 d . . .
C1 C 0.34469(8) 0.8052(3) 0.13656(13) 0.0135(5) Uani 1 1 d . . .
C2 C 0.28779(7) 1.0489(3) 0.12773(12) 0.0144(5) Uani 1 1 d . . .
C3 C 0.28154(8) 1.2451(3) 0.16280(13) 0.0154(5) Uani 0.918(3) 1 d PD A 1
S1 S 0.32659(2) 1.33988(11) 0.25201(4) 0.0185(3) Uani 0.918(3) 1 d PD A 1
C4 C 0.29406(12) 1.5596(4) 0.24674(17) 0.0204(8) Uani 0.918(3) 1 d PD A 1
H4 H 0.3051 1.6683 0.2861 0.025 Uiso 0.918(3) 1 calc PR A 1
C5 C 0.25058(16) 1.5590(7) 0.1793(3) 0.0228(7) Uani 0.918(3) 1 d PD A 1
H5 H 0.2275 1.6669 0.1661 0.027 Uiso 0.918(3) 1 calc PR A 1
C6 C 0.24390(15) 1.3789(7) 0.1315(3) 0.0212(8) Uani 0.918(3) 1 d PD A 1
H6 H 0.2157 1.3536 0.0820 0.025 Uiso 0.918(3) 1 calc PR A 1
C3A C 0.28154(8) 1.2451(3) 0.16280(13) 0.0154(5) Uani 0.082(3) 1 d PD A 2
S1A S 0.2323(4) 1.399(2) 0.1155(8) 0.0185(3) Uani 0.082(3) 1 d PD A 2
C4A C 0.259(2) 1.576(8) 0.194(3) 0.0204(8) Uani 0.082(3) 1 d PD A 2
H4A H 0.2461 1.7096 0.1942 0.025 Uiso 0.082(3) 1 calc PR A 2
C5A C 0.3008(15) 1.503(6) 0.255(2) 0.0228(7) Uani 0.082(3) 1 d PD A 2
H5A H 0.3194 1.5787 0.3040 0.027 Uiso 0.082(3) 1 calc PR A 2
C6A C 0.3133(11) 1.303(5) 0.2392(12) 0.0212(8) Uani 0.082(3) 1 d PD A 2
H6A H 0.3399 1.2226 0.2759 0.025 Uiso 0.082(3) 1 calc PR A 2
C7 C 0.41924(8) 0.8062(4) 0.27018(13) 0.0166(5) Uani 1 1 d . . .
H7 H 0.3979 0.8272 0.2945 0.020 Uiso 1 1 calc R . .
C8 C 0.45347(8) 0.6276(4) 0.31471(14) 0.0230(6) Uani 1 1 d . . .
H8A H 0.4724 0.5949 0.2874 0.028 Uiso 1 1 calc R . .
H8B H 0.4351 0.5006 0.3124 0.028 Uiso 1 1 calc R . .
C9 C 0.48695(8) 0.6830(4) 0.40265(14) 0.0232(6) Uani 1 1 d . . .
H9A H 0.4684 0.6976 0.4318 0.028 Uiso 1 1 calc R . .
H9B H 0.5101 0.5675 0.4283 0.028 Uiso 1 1 calc R . .
C10 C 0.51341(9) 0.8849(4) 0.41000(14) 0.0283(6) Uani 1 1 d . . .
H10A H 0.5352 0.8643 0.3872 0.034 Uiso 1 1 calc R . .
H10B H 0.5329 0.9215 0.4678 0.034 Uiso 1 1 calc R . .
C11 C 0.47939(9) 1.0652(4) 0.36589(15) 0.0349(7) Uani 1 1 d . . .
H11A H 0.4606 1.0985 0.3934 0.042 Uiso 1 1 calc R . .
H11B H 0.4980 1.1916 0.3682 0.042 Uiso 1 1 calc R . .
C12 C 0.44569(8) 1.0102(4) 0.27786(14) 0.0242(6) Uani 1 1 d . . .
H12A H 0.4224 1.1254 0.2526 0.029 Uiso 1 1 calc R . .
H12B H 0.4641 0.9969 0.2484 0.029 Uiso 1 1 calc R . .
C13 C 0.34433(7) 0.5766(4) 0.03828(12) 0.0139(5) Uani 1 1 d . . .
C14 C 0.35880(8) 0.6403(4) -0.01679(13) 0.0178(5) Uani 1 1 d . . .
H14 H 0.3521 0.7789 -0.0381 0.021 Uiso 1 1 calc R . .
C15 C 0.38294(8) 0.5021(4) -0.04076(14) 0.0224(6) Uani 1 1 d . . .
H15 H 0.3926 0.5462 -0.0787 0.027 Uiso 1 1 calc R . .
C16 C 0.39313(8) 0.3000(4) -0.00988(14) 0.0216(6) Uani 1 1 d . . .
H16 H 0.4099 0.2061 -0.0263 0.026 Uiso 1 1 calc R . .
C17 C 0.37876(8) 0.2358(4) 0.04501(14) 0.0209(6) Uani 1 1 d . . .
H17 H 0.3857 0.0974 0.0664 0.025 Uiso 1 1 calc R . .
C18 C 0.35432(8) 0.3729(4) 0.06892(13) 0.0174(5) Uani 1 1 d . . .
H18 H 0.3443 0.3278 0.1063 0.021 Uiso 1 1 calc R . .

loop_
_atom_site_aniso_label
_atom_site_aniso_U_11
_atom_site_aniso_U_22
_atom_site_aniso_U_33
_atom_site_aniso_U_23
_atom_site_aniso_U_13
_atom_site_aniso_U_12
Cu1 0.0107(3) 0.0140(3) 0.0149(3) -0.00390(17) 0.0041(2) 0.00015(17)
O1 0.0119(9) 0.0210(9) 0.0202(9) -0.0085(7) 0.0027(7) 0.0010(6)
N1 0.0134(10) 0.0138(11) 0.0151(10) -0.0014(7) 0.0060(8) 0.0008(8)
N2 0.0133(11) 0.0211(12) 0.0164(10) -0.0063(8) 0.0046(9) 0.0032(7)
N3 0.0145(11) 0.0122(11) 0.0153(10) -0.0033(7) 0.0071(8) -0.0003(7)
C1 0.0107(12) 0.0131(12) 0.0161(12) 0.0008(9) 0.0061(10) -0.0013(9)
C2 0.0159(13) 0.0154(13) 0.0150(12) -0.0006(9) 0.0099(11) -0.0019(10)
C3 0.0162(13) 0.0155(14) 0.0161(13) -0.0029(9) 0.0090(10) -0.0038(9)
S1 0.0178(5) 0.0189(4) 0.0180(4) -0.0080(3) 0.0080(3) -0.0036(3)
C4 0.027(2) 0.014(2) 0.0237(17) -0.0083(13) 0.0151(14) -0.0016(13)
C5 0.022(2) 0.0215(18) 0.027(2) -0.0021(12) 0.0134(14) 0.0057(17)
C6 0.014(2) 0.026(2) 0.022(2) -0.0010(16) 0.0073(17) 0.0040(15)
C3A 0.0162(13) 0.0155(14) 0.0161(13) -0.0029(9) 0.0090(10) -0.0038(9)
S1A 0.0178(5) 0.0189(4) 0.0180(4) -0.0080(3) 0.0080(3) -0.0036(3)
C4A 0.027(2) 0.014(2) 0.0237(17) -0.0083(13) 0.0151(14) -0.0016(13)
C5A 0.022(2) 0.0215(18) 0.027(2) -0.0021(12) 0.0134(14) 0.0057(17)
C6A 0.014(2) 0.026(2) 0.022(2) -0.0010(16) 0.0073(17) 0.0040(15)
C7 0.0133(13) 0.0191(13) 0.0138(12) -0.0021(9) 0.0036(10) 0.0008(9)
C8 0.0183(14) 0.0184(14) 0.0253(13) 0.0010(10) 0.0050(11) 0.0000(9)
C9 0.0197(14) 0.0245(15) 0.0190(13) 0.0032(10) 0.0043(10) 0.0020(10)
C10 0.0222(14) 0.0282(16) 0.0198(13) -0.0008(10) -0.0017(11) -0.0031(11)
C11 0.0359(16) 0.0200(15) 0.0274(14) -0.0034(11) -0.0019(12) -0.0019(12)
C12 0.0208(14) 0.0207(14) 0.0203(13) 0.0018(10) 0.0013(10) -0.0006(10)
C13 0.0056(11) 0.0173(13) 0.0133(11) -0.0041(9) 0.0003(9) -0.0014(9)
C14 0.0159(13) 0.0170(14) 0.0164(12) 0.0031(9) 0.0046(10) 0.0016(9)
C15 0.0213(14) 0.0304(16) 0.0182(13) 0.0022(10) 0.0116(11) 0.0046(10)
C16 0.0174(14) 0.0265(15) 0.0215(13) -0.0031(10) 0.0098(11) 0.0052(10)
C17 0.0201(14) 0.0160(14) 0.0241(14) 0.0004(10) 0.0087(11) 0.0019(9)
C18 0.0166(13) 0.0175(14) 0.0197(12) -0.0010(9) 0.0099(10) -0.0013(9)

loop_
_atom_type_symbol
_atom_type_description
_atom_type_scat_dispersion_real
_atom_type_scat_dispersion_imag
_atom_type_scat_source
C C 0.0181 0.0091 'International Tables Vol C Tables 4.2.6.8 and 6.1.1.4'
H H 0.0000 0.0000 'International Tables Vol C Tables 4.2.6.8 and 6.1.1.4'
Cu Cu -1.9646 0.5888 'International Tables Vol C Tables 4.2.6.8 and 6.1.1.4'
N N 0.0311 0.0180 'International Tables Vol C Tables 4.2.6.8 and 6.1.1.4'
O O 0.0492 0.0322 'International Tables Vol C Tables 4.2.6.8 and 6.1.1.4'
S S 0.3331 0.5567 'International Tables Vol C Tables 4.2.6.8 and 6.1.1.4'

loop_
_geom_angle_atom_site_label_1
_geom_angle_atom_site_label_2
_geom_angle_atom_site_label_3
_geom_angle
_geom_angle_site_symmetry_1
_geom_angle_site_symmetry_3
O1 Cu1 O1 180.0 . 7_565
O1 Cu1 N3 89.63(7) . 7_565
O1 Cu1 N3 90.37(7) 7_565 7_565
O1 Cu1 N3 90.37(7) . .
O1 Cu1 N3 89.63(7) 7_565 .
N3 Cu1 N3 180.0 7_565 .
C2 O1 Cu1 125.84(14) . .
C2 N1 C1 121.71(18) . .
C1 N2 C7 125.29(18) . .
C1 N2 H2 117.4 . .
C7 N2 H2 117.4 . .
C1 N3 C13 116.35(18) . .
C1 N3 Cu1 122.51(15) . .
C13 N3 Cu1 120.14(13) . .
N3 C1 N1 126.1(2) . .
N3 C1 N2 120.6(2) . .
N1 C1 N2 113.16(19) . .
O1 C2 N1 129.5(2) . .
O1 C2 C3 115.89(19) . .
N1 C2 C3 114.61(18) . .
C6 C3 C2 128.4(2) . .
C6 C3 S1 111.0(2) . .
C2 C3 S1 120.47(16) . .
C3 S1 C4 91.63(12) . .
C5 C4 S1 111.8(2) . .
C5 C4 H4 124.1 . .
S1 C4 H4 124.1 . .
C4 C5 C6 111.8(3) . .
C4 C5 H5 124.1 . .
C6 C5 H5 124.1 . .
C3 C6 C5 113.7(3) . .
C3 C6 H6 123.1 . .
C5 C6 H6 123.1 . .
C5A C4A S1A 113.0(17) . .
C5A C4A H4A 123.5 . .
S1A C4A H4A 123.5 . .
C4A C5A C6A 112.7(19) . .
C4A C5A H5A 123.7 . .
C6A C5A H5A 123.7 . .
C5A C6A H6A 125.3 . .
N2 C7 C12 112.10(18) . .
N2 C7 C8 107.88(18) . .
C12 C7 C8 111.37(19) . .
N2 C7 H7 108.5 . .
C12 C7 H7 108.5 . .
C8 C7 H7 108.5 . .
C7 C8 C9 111.8(2) . .
C7 C8 H8A 109.2 . .
C9 C8 H8A 109.2 . .
C7 C8 H8B 109.2 . .
C9 C8 H8B 109.2 . .
H8A C8 H8B 107.9 . .
C10 C9 C8 111.58(19) . .
C10 C9 H9A 109.3 . .
C8 C9 H9A 109.3 . .
C10 C9 H9B 109.3 . .
C8 C9 H9B 109.3 . .
H9A C9 H9B 108.0 . .
C9 C10 C11 111.6(2) . .
C9 C10 H10A 109.3 . .
C11 C10 H10A 109.3 . .
C9 C10 H10B 109.3 . .
C11 C10 H10B 109.3 . .
H10A C10 H10B 108.0 . .
C12 C11 C10 111.6(2) . .
C12 C11 H11A 109.3 . .
C10 C11 H11A 109.3 . .
C12 C11 H11B 109.3 . .
C10 C11 H11B 109.3 . .
H11A C11 H11B 108.0 . .
C7 C12 C11 111.7(2) . .
C7 C12 H12A 109.3 . .
C11 C12 H12A 109.3 . .
C7 C12 H12B 109.3 . .
C11 C12 H12B 109.3 . .
H12A C12 H12B 107.9 . .
C14 C13 C18 119.3(2) . .
C14 C13 N3 119.6(2) . .
C18 C13 N3 121.01(19) . .
C15 C14 C13 120.1(2) . .
C15 C14 H14 120.0 . .
C13 C14 H14 120.0 . .
C14 C15 C16 120.6(2) . .
C14 C15 H15 119.7 . .
C16 C15 H15 119.7 . .
C17 C16 C15 119.6(2) . .
C17 C16 H16 120.2 . .
C15 C16 H16 120.2 . .
C16 C17 C18 120.2(2) . .
C16 C17 H17 119.9 . .
C18 C17 H17 119.9 . .
C17 C18 C13 120.3(2) . .
C17 C18 H18 119.9 . .
C13 C18 H18 119.9 . .

loop_
_geom_bond_atom_site_label_1
_geom_bond_atom_site_label_2
_geom_bond_distance
_geom_bond_site_symmetry_2
Cu1 O1 1.9069(15) .
Cu1 O1 1.9070(15) 7_565
Cu1 N3 1.9688(18) 7_565
Cu1 N3 1.9688(18) .
O1 C2 1.272(2) .
N1 C2 1.323(3) .
N1 C1 1.356(3) .
N2 C1 1.357(3) .
N2 C7 1.463(3) .
N2 H2 0.8800 .
N3 C1 1.330(3) .
N3 C13 1.440(3) .
C2 C3 1.472(3) .
C3 C6 1.359(4) .
C3 S1 1.717(2) .
S1 C4 1.719(3) .
C4 C5 1.363(4) .
C4 H4 0.9500 .
C5 C6 1.410(5) .
C5 H5 0.9500 .
C6 H6 0.9500 .
S1A C4A 1.721(6) .
C4A C5A 1.363(6) .
C4A H4A 0.9500 .
C5A C6A 1.411(7) .
C5A H5A 0.9500 .
C6A H6A 0.9500 .
C7 C12 1.520(3) .
C7 C8 1.522(3) .
C7 H7 1.0000 .
C8 C9 1.522(3) .
C8 H8A 0.9900 .
C8 H8B 0.9900 .
C9 C10 1.510(4) .
C9 H9A 0.9900 .
C9 H9B 0.9900 .
C10 C11 1.526(3) .
C10 H10A 0.9900 .
C10 H10B 0.9900 .
C11 C12 1.525(3) .
C11 H11A 0.9900 .
C11 H11B 0.9900 .
C12 H12A 0.9900 .
C12 H12B 0.9900 .
C13 C14 1.388(3) .
C13 C18 1.393(3) .
C14 C15 1.385(3) .
C14 H14 0.9500 .
C15 C16 1.385(3) .
C15 H15 0.9500 .
C16 C17 1.383(3) .
C16 H16 0.9500 .
C17 C18 1.386(3) .
C17 H17 0.9500 .
C18 H18 0.9500 .

loop_
_geom_torsion_atom_site_label_1
_geom_torsion_atom_site_label_2
_geom_torsion_atom_site_label_3
_geom_torsion_atom_site_label_4
_geom_torsion
_geom_torsion_site_symmetry_1
O1 Cu1 O1 C2 -95(6) 7_565
N3 Cu1 O1 C2 169.54(18) 7_565
N3 Cu1 O1 C2 -10.46(18) .
O1 Cu1 N3 C1 20.59(18) .
O1 Cu1 N3 C1 -159.41(18) 7_565
N3 Cu1 N3 C1 151.4(11) 7_565
O1 Cu1 N3 C13 -171.25(16) .
O1 Cu1 N3 C13 8.75(16) 7_565
N3 Cu1 N3 C13 -40.5(11) 7_565
C13 N3 C1 N1 171.0(2) .
Cu1 N3 C1 N1 -20.5(3) .
C13 N3 C1 N2 -4.4(3) .
Cu1 N3 C1 N2 164.15(15) .
C2 N1 C1 N3 2.8(3) .
C2 N1 C1 N2 178.48(19) .
C7 N2 C1 N3 -173.3(2) .
C7 N2 C1 N1 10.8(3) .
Cu1 O1 C2 N1 -2.7(3) .
Cu1 O1 C2 C3 176.06(13) .
C1 N1 C2 O1 10.5(4) .
C1 N1 C2 C3 -168.33(19) .
O1 C2 C3 C6 -6.3(4) .
N1 C2 C3 C6 172.6(3) .
O1 C2 C3 S1 177.68(16) .
N1 C2 C3 S1 -3.4(3) .
C6 C3 S1 C4 0.3(3) .
C2 C3 S1 C4 177.0(2) .
C3 S1 C4 C5 0.0(5) .
S1 C4 C5 C6 -0.3(7) .
C2 C3 C6 C5 -176.9(4) .
S1 C3 C6 C5 -0.6(6) .
C4 C5 C6 C3 0.6(8) .
S1A C4A C5A C6A 2(10) .
C1 N2 C7 C12 -87.1(3) .
C1 N2 C7 C8 149.9(2) .
N2 C7 C8 C9 177.60(19) .
C12 C7 C8 C9 54.2(3) .
C7 C8 C9 C10 -54.8(3) .
C8 C9 C10 C11 54.7(3) .
C9 C10 C11 C12 -54.4(3) .
N2 C7 C12 C11 -174.8(2) .
C8 C7 C12 C11 -53.9(3) .
C10 C11 C12 C7 54.0(3) .
C1 N3 C13 C14 -104.1(2) .
Cu1 N3 C13 C14 87.0(2) .
C1 N3 C13 C18 75.4(3) .
Cu1 N3 C13 C18 -93.4(2) .
C18 C13 C14 C15 -0.1(3) .
N3 C13 C14 C15 179.5(2) .
C13 C14 C15 C16 -0.4(3) .
C14 C15 C16 C17 0.4(4) .
C15 C16 C17 C18 0.0(4) .
C16 C17 C18 C13 -0.4(3) .
C14 C13 C18 C17 0.5(3) .
N3 C13 C18 C17 -179.1(2) .
